data_4020286
loop_
_publ_author_name
'Stephen Hanessian'
'Martin Tremblay'
'Mauro Marzi'
'Juan R. Del Valle'

_journal_name_full 'Journal of Organic Chemistry'
_journal_page_first 5070
_journal_page_last 5085
_journal_paper_doi 10.1021/jo050326w
_journal_volume 70
_journal_year 2005
_chemical_formula_sum 'C23 H31 N O7'
_chemical_formula_weight 433.49
_space_group_IT_number 19
_space_group_name_Hall 'P 2ac 2ab'
_space_group_name_H-M_alt 'P 21 21 21'
_symmetry_cell_setting orthorhombic
_symmetry_space_group_name_Hall 'P 2ac 2ab'
_symmetry_space_group_name_H-M 'P 21 21 21'
_cell_angle_alpha 90.00
_cell_angle_beta 90.00
_cell_angle_gamma 90.00
_cell_formula_units_Z 4
_cell_length_a 7.183(3)
_cell_length_b 12.295(4)
_cell_length_c 25.615(12)
_cell_measurement_temperature 293(2)
_cell_volume 2262.2(16)
_diffrn_ambient_temperature 293(2)
_exptl_crystal_density_diffrn 1.273
_exptl_crystal_density_meas ?
_cod_depositor_comments
;
The following automatic conversions were performed:
'_symmetry_cell_setting' value 'Orthorhombic' changed to 'orthorhombic'
according to '/home/saulius/struct/CIF-dictionaries/cif_core.dic'
dictionary named 'cif_core.dic' version 2.4.1 from
2010-06-29.

'_geom_bond_publ_flag' value 'Y' changed to 'y' according to
'/home/saulius/struct/CIF-dictionaries/cif_core.dic' dictionary named
'cif_core.dic' version 2.4.1 from 2010-06-29 (34 times).

Automatic conversion script
Id: cif_fix_enum 1527 2010-12-29 10:47:43Z saulius 

The following automatic conversions were performed:

'_exptl_crystal_density_meas' value 'none' was changed to '?' - the
value is perceived as not measured.

Automatic conversion script
Id: cif_fix_values 3008 2015-01-20 13:52:24Z robertas 
;
_cod_database_code 4020286

loop_
_symmetry_equiv_pos_as_xyz
'x, y, z'
'x+1/2, -y+1/2, -z'
'-x, y+1/2, -z+1/2'
'-x+1/2, -y, z+1/2'

loop_
_atom_site_label
_atom_site_type_symbol
_atom_site_fract_x
_atom_site_fract_y
_atom_site_fract_z
_atom_site_U_iso_or_equiv
_atom_site_adp_type
_atom_site_occupancy
_atom_site_symmetry_multiplicity
_atom_site_calc_flag
_atom_site_refinement_flags
_atom_site_disorder_assembly
_atom_site_disorder_group
O1 O 0.1794(3) 0.70040(17) 0.04560(7) 0.0809(6) Uani 1 1 d . . .
O2 O 0.2430(3) 0.6177(2) 0.12014(9) 0.1064(8) Uani 1 1 d . . .
O3 O -0.2332(2) 0.30000(16) 0.22848(7) 0.0679(5) Uani 1 1 d . . .
O4 O 0.2541(3) 0.40668(17) 0.03958(7) 0.0813(6) Uani 1 1 d . . .
O5 O 0.1524(3) 0.28930(15) 0.10257(7) 0.0667(5) Uani 1 1 d . . .
O6 O 0.0405(3) 0.4172(2) 0.40837(7) 0.0882(7) Uani 1 1 d . . .
O7 O 0.3598(3) 0.4269(2) 0.40114(8) 0.0907(7) Uani 1 1 d . . .
N1 N 0.0077(3) 0.44676(18) 0.09047(8) 0.0597(5) Uani 1 1 d . . .
C1 C 0.1546(4) 0.6258(2) 0.08159(10) 0.0635(7) Uani 1 1 d . . .
C2 C -0.0109(4) 0.5536(2) 0.06755(11) 0.0640(7) Uani 1 1 d . . .
H2 H -0.0262 0.5486 0.0296 0.077 Uiso 1 1 calc R . .
C3 C -0.1872(5) 0.5996(3) 0.09330(16) 0.1035(12) Uani 1 1 d . . .
H3A H -0.1545 0.6574 0.1174 0.124 Uiso 1 1 calc R . .
H3B H -0.2697 0.6293 0.0669 0.124 Uiso 1 1 calc R . .
C3A C -0.2814(4) 0.5097(2) 0.12175(10) 0.0667(7) Uani 1 1 d . . .
H3A1 H -0.3778 0.4781 0.0993 0.080 Uiso 1 1 calc R . .
C4 C -0.3635(6) 0.5330(4) 0.17535(15) 0.1103(13) Uani 1 1 d . . .
H4A H -0.4568 0.4793 0.1845 0.132 Uiso 1 1 calc R . .
H4B H -0.4196 0.6047 0.1765 0.132 Uiso 1 1 calc R . .
C5 C -0.1962(5) 0.5262(3) 0.21173(11) 0.0805(9) Uani 1 1 d . . .
H5A H -0.2350 0.5036 0.2463 0.097 Uiso 1 1 calc R . .
H5B H -0.1356 0.5965 0.2144 0.097 Uiso 1 1 calc R . .
C6 C -0.0620(4) 0.4414(2) 0.18776(9) 0.0589(7) Uani 1 1 d . . .
H6 H 0.0624 0.4740 0.1863 0.071 Uiso 1 1 calc R . .
C6A C -0.1300(3) 0.4252(2) 0.13146(9) 0.0563(6) Uani 1 1 d . . .
H6A H -0.1813 0.3518 0.1273 0.068 Uiso 1 1 calc R . .
C7 C 0.3297(5) 0.7769(3) 0.05704(15) 0.1079(13) Uani 1 1 d . . .
H7A H 0.3713 0.7666 0.0923 0.162 Uiso 1 1 calc R . .
H7B H 0.2852 0.8500 0.0528 0.162 Uiso 1 1 calc R . .
H7C H 0.4315 0.7643 0.0335 0.162 Uiso 1 1 calc R . .
C8 C 0.1463(4) 0.3817(2) 0.07476(10) 0.0628(7) Uani 1 1 d . . .
C9 C 0.2868(4) 0.2032(2) 0.09061(11) 0.0649(7) Uani 1 1 d . . .
C10 C 0.2428(5) 0.1197(2) 0.13244(12) 0.0850(9) Uani 1 1 d . . .
H10A H 0.2594 0.1519 0.1663 0.127 Uiso 1 1 calc R . .
H10B H 0.3250 0.0586 0.1288 0.127 Uiso 1 1 calc R . .
H10C H 0.1163 0.0959 0.1287 0.127 Uiso 1 1 calc R . .
C11 C 0.2494(6) 0.1599(3) 0.03638(12) 0.0987(11) Uani 1 1 d . . .
H11A H 0.1187 0.1459 0.0324 0.148 Uiso 1 1 calc R . .
H11B H 0.3178 0.0937 0.0313 0.148 Uiso 1 1 calc R . .
H11C H 0.2881 0.2127 0.0110 0.148 Uiso 1 1 calc R . .
C12 C 0.4827(4) 0.2444(3) 0.09731(14) 0.0875(10) Uani 1 1 d . . .
H12A H 0.5103 0.2961 0.0703 0.131 Uiso 1 1 calc R . .
H12B H 0.5682 0.1846 0.0951 0.131 Uiso 1 1 calc R . .
H12C H 0.4946 0.2789 0.1308 0.131 Uiso 1 1 calc R . .
C13 C -0.0476(3) 0.3363(2) 0.21853(9) 0.0585(6) Uani 1 1 d . . .
H13 H 0.0154 0.2819 0.1968 0.070 Uiso 1 1 calc R . .
C14 C 0.0652(3) 0.3524(2) 0.26845(10) 0.0588(6) Uani 1 1 d . . .
C15 C -0.0201(4) 0.3709(2) 0.31613(9) 0.0634(7) Uani 1 1 d . . .
H15 H -0.1488 0.3672 0.3198 0.076 Uiso 1 1 calc R . .
C16 C 0.0935(4) 0.3949(2) 0.35787(10) 0.0636(7) Uani 1 1 d . . .
C17 C 0.2088(5) 0.4421(4) 0.43392(13) 0.1022(11) Uani 1 1 d . . .
H17A H 0.2061 0.5171 0.4456 0.123 Uiso 1 1 calc R . .
H17B H 0.2221 0.3959 0.4644 0.123 Uiso 1 1 calc R . .
C18 C 0.2830(4) 0.4002(2) 0.35299(11) 0.0705(8) Uani 1 1 d . . .
C19 C 0.3691(4) 0.3795(3) 0.30710(12) 0.0837(10) Uani 1 1 d . . .
H19 H 0.4981 0.3813 0.3042 0.100 Uiso 1 1 calc R . .
C20 C 0.2577(4) 0.3555(3) 0.26500(11) 0.0753(8) Uani 1 1 d . . .
H20 H 0.3136 0.3409 0.2330 0.090 Uiso 1 1 calc R . .
C21 C -0.2487(5) 0.1871(3) 0.23925(12) 0.0890(10) Uani 1 1 d . . .
H21A H -0.2108 0.1462 0.2091 0.133 Uiso 1 1 calc R . .
H21B H -0.3755 0.1698 0.2476 0.133 Uiso 1 1 calc R . .
H21C H -0.1701 0.1688 0.2683 0.133 Uiso 1 1 calc R . .

loop_
_atom_site_aniso_label
_atom_site_aniso_U_11
_atom_site_aniso_U_22
_atom_site_aniso_U_33
_atom_site_aniso_U_23
_atom_site_aniso_U_13
_atom_site_aniso_U_12
O1 0.0845(14) 0.0860(13) 0.0721(12) 0.0130(11) 0.0013(11) -0.0198(12)
O2 0.0977(17) 0.133(2) 0.0886(15) 0.0234(14) -0.0322(14) -0.0348(16)
O3 0.0517(10) 0.0898(13) 0.0622(10) 0.0069(9) -0.0011(9) -0.0122(10)
O4 0.0816(14) 0.0965(15) 0.0659(11) 0.0172(10) 0.0275(11) 0.0109(12)
O5 0.0654(11) 0.0712(11) 0.0634(11) 0.0085(9) 0.0170(9) 0.0116(10)
O6 0.0751(13) 0.139(2) 0.0502(10) -0.0055(12) -0.0079(10) 0.0072(13)
O7 0.0687(13) 0.1285(18) 0.0750(13) -0.0107(13) -0.0256(11) 0.0041(13)
N1 0.0550(12) 0.0710(14) 0.0530(11) 0.0112(10) 0.0102(10) 0.0030(11)
C1 0.0639(16) 0.0745(17) 0.0522(14) 0.0048(13) 0.0054(13) -0.0013(14)
C2 0.0571(15) 0.0766(18) 0.0584(14) 0.0130(14) -0.0024(13) 0.0002(14)
C3 0.0679(19) 0.099(3) 0.144(3) 0.043(2) 0.021(2) 0.0169(19)
C3A 0.0513(15) 0.0886(19) 0.0602(15) 0.0020(14) 0.0002(12) 0.0096(14)
C4 0.097(3) 0.137(3) 0.096(3) -0.008(2) 0.010(2) 0.025(3)
C5 0.096(3) 0.083(2) 0.0628(16) -0.0091(15) 0.0015(17) 0.0139(18)
C6 0.0537(14) 0.0716(17) 0.0514(13) 0.0013(12) -0.0011(12) -0.0048(13)
C6A 0.0449(13) 0.0743(17) 0.0497(13) 0.0026(12) 0.0036(11) -0.0028(12)
C7 0.094(3) 0.114(3) 0.115(3) 0.006(2) 0.008(2) -0.048(2)
C8 0.0595(16) 0.0778(18) 0.0512(14) 0.0046(13) 0.0041(12) 0.0051(15)
C9 0.0583(16) 0.0701(16) 0.0664(16) -0.0060(14) 0.0063(13) 0.0041(14)
C10 0.086(2) 0.0735(19) 0.095(2) 0.0086(17) 0.0034(19) 0.0080(17)
C11 0.114(3) 0.103(2) 0.080(2) -0.0245(19) -0.003(2) 0.007(2)
C12 0.0615(18) 0.099(2) 0.102(2) 0.005(2) 0.0018(19) 0.0013(17)
C13 0.0484(14) 0.0764(17) 0.0508(13) -0.0009(12) 0.0045(11) -0.0043(13)
C14 0.0475(14) 0.0779(17) 0.0511(13) 0.0019(13) -0.0006(11) 0.0021(13)
C15 0.0458(14) 0.095(2) 0.0496(13) 0.0024(14) 0.0009(11) -0.0001(14)
C16 0.0569(15) 0.084(2) 0.0496(14) 0.0038(13) -0.0011(11) 0.0048(14)
C17 0.088(3) 0.149(3) 0.0689(19) -0.015(2) -0.0256(19) -0.004(3)
C18 0.0570(17) 0.088(2) 0.0659(17) -0.0018(15) -0.0175(13) 0.0017(16)
C19 0.0440(15) 0.125(3) 0.082(2) -0.008(2) -0.0014(14) -0.0002(17)
C20 0.0495(15) 0.113(2) 0.0632(16) -0.0054(16) 0.0049(14) 0.0044(16)
C21 0.089(2) 0.092(2) 0.086(2) 0.0169(18) 0.0004(19) -0.022(2)

loop_
_geom_bond_atom_site_label_1
_geom_bond_atom_site_label_2
_geom_bond_site_symmetry_1
_geom_bond_site_symmetry_2
_geom_bond_distance
_geom_bond_publ_flag
O1 C1 . . 1.313(3) y
O1 C7 . . 1.462(4) y
O2 C1 . . 1.179(3) y
O3 C21 . . 1.420(3) y
O3 C13 . . 1.429(3) y
O4 C8 . . 1.227(3) y
O5 C8 . . 1.342(3) y
O5 C9 . . 1.465(3) y
O6 C16 . . 1.376(3) y
O6 C17 . . 1.408(4) y
O7 C17 . . 1.384(4) y
O7 C18 . . 1.391(3) y
N1 C8 . . 1.339(3) y
N1 C2 . . 1.445(3) y
N1 C6a . . 1.467(3) y
C1 C2 . . 1.527(4) y
C2 C3 . . 1.536(4) y
C2 H2 . . 0.98 ?
C3 C3a . . 1.487(4) y
C3 H3a . . 0.97 ?
C3 H3b . . 0.97 ?
C3a C4 . . 1.522(5) y
C3a C6a . . 1.524(4) y
C3a H3a1 . . 0.98 ?
C4 C5 . . 1.523(5) y
C4 H4a . . 0.97 ?
C4 H4b . . 0.97 ?
C5 C6 . . 1.548(4) y
C5 H5a . . 0.97 ?
C5 H5b . . 0.97 ?
C6 C13 . . 1.516(4) y
C6 C6a . . 1.536(3) y
C6 H6 . . 0.98 ?
C6a H6a . . 0.98 ?
C7 H7a . . 0.96 ?
C7 H7b . . 0.96 ?
C7 H7c . . 0.96 ?
C9 C12 . . 1.505(4) y
C9 C11 . . 1.512(4) y
C9 C10 . . 1.517(4) y
C10 H10a . . 0.96 ?
C10 H10b . . 0.96 ?
C10 H10c . . 0.96 ?
C11 H11a . . 0.96 ?
C11 H11b . . 0.96 ?
C11 H11c . . 0.96 ?
C12 H12a . . 0.96 ?
C12 H12b . . 0.96 ?
C12 H12c . . 0.96 ?
C13 C14 . . 1.527(3) y
C13 H13 . . 0.98 ?
C14 C15 . . 1.385(3) y
C14 C20 . . 1.386(4) y
C15 C16 . . 1.377(4) y
C15 H15 . . 0.93 ?
C16 C18 . . 1.369(4) y
C17 H17a . . 0.97 ?
C17 H17b . . 0.97 ?
C18 C19 . . 1.352(4) y
C19 C20 . . 1.375(4) y
C19 H19 . . 0.93 ?
C20 H20 . . 0.93 ?
C21 H21a . . 0.96 ?
C21 H21b . . 0.96 ?
C21 H21c . . 0.96 ?

loop_
_cod_related_entry_id
_cod_related_entry_database
_cod_related_entry_code
1 ChemSpider 9650831
